data_1563380
loop_
_publ_author_name
'Quiroga-Gonz\'alez, E.'
'Kienle, L.'
'N\"ather, C.'
'Chakravadhanula, V.S.K.'
'L\"uhmann, H.'
'Bensch, W.'

_publ_section_title
;
 Zero- and one-dimensional thioindates synthesized under solvothermal
 conditions yielding \a-In2S3, \b-In2S3 or MgIn2S4 as thermal
 decomposition products
;
_journal_issue 12
_journal_name_full 'Journal of Solid State Chemistry'
_journal_page_first 2805
_journal_page_last 2812
_journal_paper_doi 10.1016/j.jssc.2010.09.024
_journal_volume 183
_journal_year 2010
_chemical_formula_sum 'C8 H32 Cl2 In2 N8 S2'
_chemical_formula_weight 605.08
_space_group_IT_number 14
_space_group_name_Hall '-P 2yn'
_space_group_name_H-M_alt 'P 1 21/n 1'
_symmetry_cell_setting monoclinic
_symmetry_space_group_name_H-M 'P 1 21/n 1'
_atom_sites_solution_hydrogens geom
_atom_sites_solution_primary direct
_atom_sites_solution_secondary difmap
_audit_creation_method SHELXL-97
_cell_angle_alpha 90.00
_cell_angle_beta 93.763(6)
_cell_angle_gamma 90.00
_cell_formula_units_Z 2
_cell_length_a 6.4859(3)
_cell_length_b 11.1962(9)
_cell_length_c 14.2509(8)
_cell_measurement_temperature 170(2)
_cell_volume 1032.63(11)
_computing_structure_refinement 'SHELXL-97 (Sheldrick, 1997)'
_computing_structure_solution 'SHELXS-97 (Sheldrick, 1990)'
_diffrn_ambient_temperature 170(2)
_diffrn_measured_fraction_theta_full 0.970
_diffrn_measured_fraction_theta_max 0.970
_diffrn_radiation_monochromator graphite
_diffrn_radiation_source 'fine-focus sealed tube'
_diffrn_radiation_type MoK\a
_diffrn_radiation_wavelength 0.71073
_diffrn_reflns_av_R_equivalents 0.0339
_diffrn_reflns_av_sigmaI/netI 0.0209
_diffrn_reflns_limit_h_max 8
_diffrn_reflns_limit_h_min -8
_diffrn_reflns_limit_k_max 14
_diffrn_reflns_limit_k_min -14
_diffrn_reflns_limit_l_max 18
_diffrn_reflns_limit_l_min -18
_diffrn_reflns_number 9459
_diffrn_reflns_theta_full 28.03
_diffrn_reflns_theta_max 28.03
_diffrn_reflns_theta_min 2.86
_exptl_absorpt_coefficient_mu 2.702
_exptl_absorpt_correction_T_max 0.710
_exptl_absorpt_correction_T_min 0.6462
_exptl_absorpt_correction_type numerical
_exptl_crystal_density_diffrn 1.946
_exptl_crystal_density_method 'not measured'
_exptl_crystal_F_000 600
_exptl_crystal_size_max 0.11
_exptl_crystal_size_mid 0.09
_exptl_crystal_size_min 0.07
_refine_diff_density_max 0.760
_refine_diff_density_min -0.767
_refine_diff_density_rms 0.117
_refine_ls_extinction_coef 0.0073(6)
_refine_ls_extinction_expression Fc^*^=kFc[1+0.001xFc^2^\l^3^/sin(2\q)]^-1/4^
_refine_ls_extinction_method SHELXL
_refine_ls_goodness_of_fit_ref 1.027
_refine_ls_hydrogen_treatment mixed
_refine_ls_matrix_type full
_refine_ls_number_parameters 101
_refine_ls_number_reflns 2423
_refine_ls_number_restraints 0
_refine_ls_restrained_S_all 1.027
_refine_ls_R_factor_all 0.0249
_refine_ls_R_factor_gt 0.0213
_refine_ls_shift/su_max 0.001
_refine_ls_shift/su_mean 0.000
_refine_ls_structure_factor_coef Fsqd
_refine_ls_weighting_details 'calc w=1/[\s^2^(Fo^2^)+(0.0395P)^2^+0.0000P] where P=(Fo^2^+2Fc^2^)/3'
_refine_ls_weighting_scheme calc
_refine_ls_wR_factor_gt 0.0532
_refine_ls_wR_factor_ref 0.0544
_reflns_number_gt 2184
_reflns_number_total 2423
_reflns_threshold_expression >2sigma(I)
_cod_data_source_file JSSC-2010-183-2805.CIF
_cod_data_source_block eq57b
_cod_original_sg_symbol_H-M P2(1)/n
_cod_database_code 1563380

loop_
_symmetry_equiv_pos_as_xyz
'x, y, z'
'-x+1/2, y+1/2, -z+1/2'
'-x, -y, -z'
'x-1/2, -y-1/2, z-1/2'

loop_
_atom_site_label
_atom_site_type_symbol
_atom_site_fract_x
_atom_site_fract_y
_atom_site_fract_z
_atom_site_U_iso_or_equiv
_atom_site_adp_type
_atom_site_occupancy
_atom_site_symmetry_multiplicity
_atom_site_calc_flag
_atom_site_refinement_flags
_atom_site_disorder_assembly
_atom_site_disorder_group
In1 In 0.14170(2) 0.610133(11) 0.555097(9) 0.00725(7) Uani 1 1 d . . .
S1 S 0.20547(8) 0.39271(4) 0.52775(4) 0.01115(12) Uani 1 1 d . . .
Cl1 Cl 0.67613(9) 0.86645(5) 0.70046(4) 0.01960(12) Uani 1 1 d . . .
N1 N 0.3140(3) 0.69497(15) 0.43509(11) 0.0117(3) Uani 1 1 d . . .
H1N H 0.4401 0.6582 0.4319 0.014 Uiso 1 1 calc R . .
H2N H 0.2392 0.6820 0.3789 0.014 Uiso 1 1 calc R . .
C1 C 0.3462(3) 0.8248(2) 0.44823(15) 0.0177(4) Uani 1 1 d . . .
H1A H 0.3637 0.8629 0.3866 0.021 Uiso 1 1 calc R . .
H1B H 0.4738 0.8388 0.4888 0.021 Uiso 1 1 calc R . .
C2 C 0.1646(4) 0.88022(18) 0.49280(17) 0.0179(5) Uani 1 1 d . . .
H2A H 0.1892 0.9668 0.5024 0.021 Uiso 1 1 calc R . .
H2B H 0.0382 0.8703 0.4507 0.021 Uiso 1 1 calc R . .
N2 N 0.1360(3) 0.82226(15) 0.58392(13) 0.0141(3) Uani 1 1 d . . .
H3N H 0.0118 0.8446 0.6063 0.017 Uiso 1 1 calc R . .
H4N H 0.2407 0.8435 0.6274 0.017 Uiso 1 1 calc R . .
N11 N 0.4497(3) 0.61579(14) 0.64726(13) 0.0110(4) Uani 1 1 d . . .
H3NA H 0.5497 0.5724 0.6196 0.013 Uiso 1 1 calc R . .
H4NA H 0.4950 0.6933 0.6548 0.013 Uiso 1 1 calc R . .
C11 C 0.4070(3) 0.5635(2) 0.73893(15) 0.0181(4) Uani 1 1 d . . .
H11A H 0.5289 0.5733 0.7838 0.022 Uiso 1 1 calc R . .
H11B H 0.3784 0.4770 0.7316 0.022 Uiso 1 1 calc R . .
C12 C 0.2215(4) 0.6257(2) 0.77656(16) 0.0175(4) Uani 1 1 d . . .
H12A H 0.1923 0.5914 0.8384 0.021 Uiso 1 1 calc R . .
H12B H 0.2512 0.7118 0.7852 0.021 Uiso 1 1 calc R . .
N12 N 0.0393(3) 0.60957(14) 0.70900(12) 0.0120(4) Uani 1 1 d . . .
H5N H -0.0537 0.6703 0.7164 0.014 Uiso 1 1 calc R . .
H6N H -0.0249 0.5384 0.7209 0.014 Uiso 1 1 calc R . .

loop_
_atom_site_aniso_label
_atom_site_aniso_U_11
_atom_site_aniso_U_22
_atom_site_aniso_U_33
_atom_site_aniso_U_23
_atom_site_aniso_U_13
_atom_site_aniso_U_12
In1 0.00523(10) 0.00935(10) 0.00712(10) -0.00121(4) 0.00016(6) 0.00005(4)
S1 0.0061(2) 0.0110(2) 0.0160(3) -0.00313(16) -0.0021(2) 0.00251(15)
Cl1 0.0211(3) 0.0162(2) 0.0219(3) -0.00613(18) 0.0041(2) -0.00398(19)
N1 0.0079(8) 0.0169(8) 0.0104(8) 0.0002(6) 0.0017(6) 0.0030(6)
C1 0.0161(11) 0.0190(11) 0.0186(10) 0.0054(7) 0.0051(9) 0.0016(8)
C2 0.0207(12) 0.0142(10) 0.0194(11) 0.0055(7) 0.0063(9) 0.0052(7)
N2 0.0164(9) 0.0139(8) 0.0124(8) -0.0006(6) 0.0047(7) 0.0015(6)
N11 0.0067(8) 0.0143(8) 0.0121(9) -0.0026(6) 0.0000(7) 0.0000(6)
C11 0.0145(10) 0.0263(11) 0.0129(9) 0.0019(8) -0.0027(8) 0.0054(8)
C12 0.0144(11) 0.0302(11) 0.0079(9) -0.0022(7) -0.0004(8) 0.0010(8)
N12 0.0099(9) 0.0162(9) 0.0102(8) 0.0015(5) 0.0018(7) 0.0005(6)

loop_
_atom_type_symbol
_atom_type_description
_atom_type_scat_dispersion_real
_atom_type_scat_dispersion_imag
_atom_type_scat_source
C C 0.0033 0.0016 'International Tables Vol C Tables 4.2.6.8 and 6.1.1.4'
H H 0.0000 0.0000 'International Tables Vol C Tables 4.2.6.8 and 6.1.1.4'
N N 0.0061 0.0033 'International Tables Vol C Tables 4.2.6.8 and 6.1.1.4'
S S 0.1246 0.1234 'International Tables Vol C Tables 4.2.6.8 and 6.1.1.4'
Cl Cl 0.1484 0.1585 'International Tables Vol C Tables 4.2.6.8 and 6.1.1.4'
In In -0.7276 1.3100 'International Tables Vol C Tables 4.2.6.8 and 6.1.1.4'

loop_
_geom_angle_atom_site_label_1
_geom_angle_atom_site_label_2
_geom_angle_atom_site_label_3
_geom_angle
_geom_angle_site_symmetry_1
_geom_angle_site_symmetry_3
N1 In1 N11 88.14(6) . .
N1 In1 N12 151.56(6) . .
N11 In1 N12 75.84(7) . .
N1 In1 N2 74.60(6) . .
N11 In1 N2 84.20(6) . .
N12 In1 N2 80.44(6) . .
N1 In1 S1 96.97(4) . 3_566
N11 In1 S1 173.96(5) . 3_566
N12 In1 S1 98.18(5) . 3_566
N2 In1 S1 94.03(4) . 3_566
N1 In1 S1 101.06(4) . .
N11 In1 S1 88.27(4) . .
N12 In1 S1 101.76(4) . .
N2 In1 S1 171.39(5) . .
S1 In1 S1 93.882(15) 3_566 .
In1 S1 In1 86.118(15) 3_566 .
C1 N1 In1 112.47(12) . .
C1 N1 H1N 109.1 . .
In1 N1 H1N 109.1 . .
C1 N1 H2N 109.1 . .
In1 N1 H2N 109.1 . .
H1N N1 H2N 107.8 . .
N1 C1 C2 110.46(17) . .
N1 C1 H1A 109.6 . .
C2 C1 H1A 109.6 . .
N1 C1 H1B 109.6 . .
C2 C1 H1B 109.6 . .
H1A C1 H1B 108.1 . .
N2 C2 C1 109.70(17) . .
N2 C2 H2A 109.7 . .
C1 C2 H2A 109.7 . .
N2 C2 H2B 109.7 . .
C1 C2 H2B 109.7 . .
H2A C2 H2B 108.2 . .
C2 N2 In1 106.22(13) . .
C2 N2 H3N 110.5 . .
In1 N2 H3N 110.5 . .
C2 N2 H4N 110.5 . .
In1 N2 H4N 110.5 . .
H3N N2 H4N 108.7 . .
C11 N11 In1 106.62(13) . .
C11 N11 H3NA 110.4 . .
In1 N11 H3NA 110.4 . .
C11 N11 H4NA 110.4 . .
In1 N11 H4NA 110.4 . .
H3NA N11 H4NA 108.6 . .
N11 C11 C12 109.28(17) . .
N11 C11 H11A 109.8 . .
C12 C11 H11A 109.8 . .
N11 C11 H11B 109.8 . .
C12 C11 H11B 109.8 . .
H11A C11 H11B 108.3 . .
N12 C12 C11 109.31(17) . .
N12 C12 H12A 109.8 . .
C11 C12 H12A 109.8 . .
N12 C12 H12B 109.8 . .
C11 C12 H12B 109.8 . .
H12A C12 H12B 108.3 . .
C12 N12 In1 110.21(13) . .
C12 N12 H5N 109.6 . .
In1 N12 H5N 109.6 . .
C12 N12 H6N 109.6 . .
In1 N12 H6N 109.6 . .
H5N N12 H6N 108.1 . .

loop_
_geom_bond_atom_site_label_1
_geom_bond_atom_site_label_2
_geom_bond_distance
_geom_bond_site_symmetry_2
In1 N1 2.3078(17) .
In1 N11 2.3184(18) .
In1 N12 2.3330(18) .
In1 N2 2.4110(17) .
In1 S1 2.4731(5) 3_566
In1 S1 2.5040(5) .
S1 In1 2.4731(5) 3_566
N1 C1 1.479(3) .
N1 H1N 0.9200 .
N1 H2N 0.9200 .
C1 C2 1.508(3) .
C1 H1A 0.9900 .
C1 H1B 0.9900 .
C2 N2 1.474(3) .
C2 H2A 0.9900 .
C2 H2B 0.9900 .
N2 H3N 0.9200 .
N2 H4N 0.9200 .
N11 C11 1.475(3) .
N11 H3NA 0.9200 .
N11 H4NA 0.9200 .
C11 C12 1.518(3) .
C11 H11A 0.9900 .
C11 H11B 0.9900 .
C12 N12 1.486(3) .
C12 H12A 0.9900 .
C12 H12B 0.9900 .
N12 H5N 0.9200 .
N12 H6N 0.9200 .
